data_7000614
loop_
_publ_author_name
'Cushion, Michael'
'Ebrahimpour, Parisa'
'Haddow, Mairi F.'
'Hallett, Andrew J.'
'Mansell, Stephen M.'
'Orpen, A. Guy'
'Wass, Duncan F.'

_publ_section_title
;
 Copper(i) complexes of
 cis,cis-1,3,5-tris(mesitylideneamino)cyclohexane ligands: synthesis,
 structure and substrate selectivity
;
_journal_issue 9
_journal_name_full 'Dalton Transactions'
_journal_page_first 1632
_journal_page_last 1635
_journal_paper_doi 10.1039/b818827k
_journal_year 2009
_chemical_formula_moiety 'C37 H45 Cu N3 O, C H2 Cl2, F6 P'
_chemical_formula_sum 'C38 H47 Cl2 Cu F6 N3 O P'
_chemical_formula_weight 841.20
_chemical_name_systematic
;
?
;
_space_group_IT_number 19
_symmetry_cell_setting orthorhombic
_symmetry_space_group_name_Hall 'P 2ac 2ab'
_symmetry_space_group_name_H-M 'P 21 21 21'
_atom_sites_solution_hydrogens geom
_atom_sites_solution_primary direct
_atom_sites_solution_secondary difmap
_audit_creation_method SHELXL-97
_cell_angle_alpha 90.00
_cell_angle_beta 90.00
_cell_angle_gamma 90.00
_cell_formula_units_Z 4
_cell_length_a 11.8606(5)
_cell_length_b 16.2562(7)
_cell_length_c 20.9920(9)
_cell_measurement_reflns_used 6790
_cell_measurement_temperature 173(2)
_cell_measurement_theta_max 26.2195
_cell_measurement_theta_min 2.3095
_cell_volume 4047.4(3)
_computing_cell_refinement 'SMART v5.054 (Bruker-AXS, 1997-1998)'
_computing_data_collection 'SMART v5.054 (Bruker-AXS, 1997-1998)'
_computing_data_reduction
;
SAINT v7.06A (Bruker-AXS, 1997-2003) & SHELXTL v6.14 (Bruker-AXS, 2003)
;
_computing_molecular_graphics 'SHELXTL v6.14 (Bruker-AXS, 2003)'
_computing_publication_material 'SHELXTL v6.14 (Bruker-AXS, 2003)'
_computing_structure_refinement 'SHELXL-97 (Sheldrick, 1997)'
_computing_structure_solution 'SHELXS-97 (Sheldrick, 1990)'
_diffrn_ambient_temperature 173(2)
_diffrn_measured_fraction_theta_full 0.998
_diffrn_measured_fraction_theta_max 0.998
_diffrn_measurement_device_type 'Bruker-AXS Platform'
_diffrn_measurement_method '\w scans'
_diffrn_radiation_monochromator graphite
_diffrn_radiation_source 'fine-focus sealed tube'
_diffrn_radiation_type MoK\a
_diffrn_radiation_wavelength 0.71073
_diffrn_reflns_av_R_equivalents 0.0523
_diffrn_reflns_av_sigmaI/netI 0.0709
_diffrn_reflns_limit_h_max 15
_diffrn_reflns_limit_h_min -10
_diffrn_reflns_limit_k_max 20
_diffrn_reflns_limit_k_min -21
_diffrn_reflns_limit_l_max 27
_diffrn_reflns_limit_l_min -25
_diffrn_reflns_number 26857
_diffrn_reflns_theta_full 27.51
_diffrn_reflns_theta_max 27.51
_diffrn_reflns_theta_min 1.94
_exptl_absorpt_coefficient_mu 0.772
_exptl_absorpt_correction_T_max 0.962
_exptl_absorpt_correction_T_min 0.776
_exptl_absorpt_correction_type multi-scan
_exptl_absorpt_process_details 'SADABS V2.05'
_exptl_crystal_colour Colourless
_exptl_crystal_density_diffrn 1.380
_exptl_crystal_density_method 'not measured'
_exptl_crystal_description Plate
_exptl_crystal_F_000 1744
_exptl_crystal_size_max 0.3
_exptl_crystal_size_mid 0.1
_exptl_crystal_size_min 0.05
_refine_diff_density_max 1.146
_refine_diff_density_min -0.954
_refine_diff_density_rms 0.083
_refine_ls_abs_structure_details 'Flack H D (1983), Acta Cryst. A39, 876-881'
_refine_ls_abs_structure_Flack 0.027(19)
_refine_ls_extinction_method none
_refine_ls_goodness_of_fit_ref 1.022
_refine_ls_hydrogen_treatment constr
_refine_ls_matrix_type full
_refine_ls_number_parameters 480
_refine_ls_number_reflns 9277
_refine_ls_number_restraints 2
_refine_ls_restrained_S_all 1.022
_refine_ls_R_factor_all 0.0923
_refine_ls_R_factor_gt 0.0595
_refine_ls_shift/su_max 0.001
_refine_ls_shift/su_mean 0.000
_refine_ls_structure_factor_coef Fsqd
_refine_ls_weighting_details 'calc w=1/[\s^2^(Fo^2^)+(0.1004P)^2^+1.6256P] where P=(Fo^2^+2Fc^2^)/3'
_refine_ls_weighting_scheme calc
_refine_ls_wR_factor_gt 0.1555
_refine_ls_wR_factor_ref 0.1753
_reflns_number_gt 6620
_reflns_number_total 9277
_reflns_threshold_expression >2sigma(I)
_cod_data_source_file b818827k.txt
_cod_data_source_block 2
_cod_original_sg_symbol_H-M P212121
_cod_database_code 7000614

loop_
_symmetry_equiv_pos_as_xyz
'x, y, z'
'-x+1/2, -y, z+1/2'
'-x, y+1/2, -z+1/2'
'x+1/2, -y+1/2, -z'

loop_
_atom_site_label
_atom_site_type_symbol
_atom_site_fract_x
_atom_site_fract_y
_atom_site_fract_z
_atom_site_U_iso_or_equiv
_atom_site_adp_type
_atom_site_occupancy
_atom_site_symmetry_multiplicity
_atom_site_calc_flag
_atom_site_refinement_flags
_atom_site_disorder_assembly
_atom_site_disorder_group
Cu1 Cu 0.14593(4) 0.23288(3) 0.75091(2) 0.02423(13) Uani 1 1 d . . .
N1 N 0.2606(4) 0.2861(2) 0.69142(17) 0.0297(9) Uani 1 1 d . . .
N2 N 0.0116(3) 0.2865(2) 0.70663(18) 0.0287(9) Uani 1 1 d . . .
N3 N 0.1347(3) 0.1295(2) 0.69492(16) 0.0272(8) Uani 1 1 d . . .
O1 O 0.1649(4) 0.2267(3) 0.89027(16) 0.0546(11) Uani 1 1 d . . .
C1 C 0.2307(5) 0.2828(3) 0.6232(2) 0.0377(12) Uani 1 1 d . . .
H1 H 0.2908 0.3116 0.5983 0.045 Uiso 1 1 calc R . .
C2 C 0.1190(5) 0.3276(3) 0.6126(2) 0.0378(12) Uani 1 1 d . . .
H2A H 0.1230 0.3819 0.6338 0.045 Uiso 1 1 calc R . .
H2B H 0.1097 0.3376 0.5664 0.045 Uiso 1 1 calc R . .
C3 C 0.0152(5) 0.2826(3) 0.6369(2) 0.0345(11) Uani 1 1 d . . .
H3 H -0.0533 0.3107 0.6197 0.041 Uiso 1 1 calc R . .
C4 C 0.0147(5) 0.1932(3) 0.6140(2) 0.0370(12) Uani 1 1 d . . .
H4A H -0.0484 0.1640 0.6351 0.044 Uiso 1 1 calc R . .
H4B H -0.0001 0.1926 0.5676 0.044 Uiso 1 1 calc R . .
C5 C 0.1227(5) 0.1461(3) 0.6267(2) 0.0334(12) Uani 1 1 d . . .
H5 H 0.1180 0.0922 0.6040 0.040 Uiso 1 1 calc R . .
C6 C 0.2247(5) 0.1929(3) 0.6010(2) 0.0339(11) Uani 1 1 d . . .
H6A H 0.2225 0.1918 0.5539 0.041 Uiso 1 1 calc R . .
H6B H 0.2943 0.1642 0.6147 0.041 Uiso 1 1 calc R . .
C7 C 0.3519(5) 0.3225(3) 0.7058(2) 0.0367(11) Uani 1 1 d . . .
H7 H 0.3979 0.3431 0.6724 0.044 Uiso 1 1 calc R . .
C8 C 0.3900(4) 0.3344(3) 0.7724(2) 0.0335(12) Uani 1 1 d . . .
C9 C 0.4275(4) 0.2682(3) 0.8091(2) 0.0353(10) Uani 1 1 d . . .
C10 C 0.4631(4) 0.2833(4) 0.8710(3) 0.0434(13) Uani 1 1 d . . .
H10 H 0.4890 0.2386 0.8962 0.052 Uiso 1 1 calc R . .
C11 C 0.4619(5) 0.3613(4) 0.8971(3) 0.0510(15) Uani 1 1 d . . .
C12 C 0.4217(5) 0.4264(4) 0.8601(3) 0.0466(14) Uani 1 1 d . . .
H12 H 0.4166 0.4798 0.8783 0.056 Uiso 1 1 calc R . .
C13 C 0.3888(4) 0.4144(3) 0.7970(3) 0.0402(12) Uani 1 1 d . . .
C14 C 0.4335(5) 0.1813(3) 0.7837(3) 0.0407(12) Uani 1 1 d . . .
H14A H 0.5022 0.1747 0.7582 0.061 Uiso 1 1 calc R . .
H14B H 0.3675 0.1704 0.7569 0.061 Uiso 1 1 calc R . .
H14C H 0.4348 0.1424 0.8193 0.061 Uiso 1 1 calc R . .
C15 C 0.5008(7) 0.3764(6) 0.9645(3) 0.083(3) Uani 1 1 d . . .
H15A H 0.4389 0.3649 0.9941 0.125 Uiso 1 1 calc R . .
H15B H 0.5242 0.4340 0.9691 0.125 Uiso 1 1 calc R . .
H15C H 0.5647 0.3403 0.9742 0.125 Uiso 1 1 calc R . .
C16 C 0.3485(5) 0.4864(3) 0.7568(3) 0.0512(14) Uani 1 1 d . . .
H16A H 0.2669 0.4822 0.7504 0.077 Uiso 1 1 calc R . .
H16B H 0.3868 0.4854 0.7154 0.077 Uiso 1 1 calc R . .
H16C H 0.3660 0.5381 0.7787 0.077 Uiso 1 1 calc R . .
C17 C -0.0793(4) 0.3150(3) 0.7323(2) 0.0330(11) Uani 1 1 d . . .
H17 H -0.1396 0.3306 0.7050 0.040 Uiso 1 1 calc R . .
C18 C -0.0946(4) 0.3249(3) 0.8017(2) 0.0282(10) Uani 1 1 d . . .
C19 C -0.0236(4) 0.3749(3) 0.8394(2) 0.0304(10) Uani 1 1 d . . .
C20 C -0.0483(4) 0.3826(3) 0.9043(2) 0.0315(10) Uani 1 1 d . . .
H20 H -0.0016 0.4163 0.9301 0.038 Uiso 1 1 calc R . .
C21 C -0.1385(5) 0.3427(3) 0.9318(2) 0.0377(11) Uani 1 1 d . . .
C22 C -0.2060(4) 0.2951(3) 0.8943(3) 0.0384(12) Uani 1 1 d . . .
H22 H -0.2688 0.2683 0.9132 0.046 Uiso 1 1 calc R . .
C23 C -0.1867(4) 0.2843(3) 0.8290(2) 0.0317(11) Uani 1 1 d . . .
C24 C 0.0732(5) 0.4228(3) 0.8122(3) 0.0398(12) Uani 1 1 d . . .
H24A H 0.0750 0.4777 0.8314 0.060 Uiso 1 1 calc R . .
H24B H 0.0638 0.4278 0.7660 0.060 Uiso 1 1 calc R . .
H24C H 0.1440 0.3941 0.8215 0.060 Uiso 1 1 calc R . .
C25 C -0.1608(6) 0.3517(4) 1.0025(2) 0.0566(17) Uani 1 1 d . . .
H25A H -0.2210 0.3920 1.0092 0.085 Uiso 1 1 calc R . .
H25B H -0.0920 0.3704 1.0239 0.085 Uiso 1 1 calc R . .
H25C H -0.1838 0.2985 1.0201 0.085 Uiso 1 1 calc R . .
C26 C -0.2644(4) 0.2319(4) 0.7892(3) 0.0459(13) Uani 1 1 d . . .
H26A H -0.3154 0.2674 0.7649 0.069 Uiso 1 1 calc R . .
H26B H -0.3085 0.1958 0.8171 0.069 Uiso 1 1 calc R . .
H26C H -0.2197 0.1983 0.7598 0.069 Uiso 1 1 calc R . .
C27 C 0.1459(5) 0.0546(3) 0.7116(2) 0.0302(10) Uani 1 1 d . . .
H27 H 0.1477 0.0141 0.6791 0.036 Uiso 1 1 calc R . .
C28 C 0.1564(4) 0.0267(3) 0.7786(2) 0.0290(10) Uani 1 1 d . . .
C29 C 0.0711(4) 0.0400(3) 0.8235(2) 0.0303(10) Uani 1 1 d . . .
C30 C 0.0859(5) 0.0073(3) 0.8847(2) 0.0373(12) Uani 1 1 d . . .
H30 H 0.0276 0.0144 0.9152 0.045 Uiso 1 1 calc R . .
C31 C 0.1820(5) -0.0349(3) 0.9025(3) 0.0435(14) Uani 1 1 d . . .
C32 C 0.2646(5) -0.0465(3) 0.8570(3) 0.0441(14) Uani 1 1 d . . .
H32 H 0.3314 -0.0752 0.8684 0.053 Uiso 1 1 calc R . .
C33 C 0.2529(4) -0.0174(3) 0.7954(3) 0.0360(11) Uani 1 1 d . . .
C34 C -0.0386(4) 0.0832(3) 0.8094(2) 0.0347(11) Uani 1 1 d . . .
H34A H -0.0460 0.1314 0.8370 0.052 Uiso 1 1 calc R . .
H34B H -0.1016 0.0455 0.8173 0.052 Uiso 1 1 calc R . .
H34C H -0.0396 0.1007 0.7647 0.052 Uiso 1 1 calc R . .
C35 C 0.1903(8) -0.0701(4) 0.9694(3) 0.073(2) Uani 1 1 d . . .
H35A H 0.2124 -0.1281 0.9671 0.109 Uiso 1 1 calc R . .
H35B H 0.1169 -0.0656 0.9906 0.109 Uiso 1 1 calc R . .
H35C H 0.2469 -0.0394 0.9937 0.109 Uiso 1 1 calc R . .
C36 C 0.3432(4) -0.0347(3) 0.7463(3) 0.0512(14) Uani 1 1 d . . .
H36A H 0.3990 -0.0726 0.7643 0.077 Uiso 1 1 calc R . .
H36B H 0.3803 0.0169 0.7344 0.077 Uiso 1 1 calc R . .
H36C H 0.3088 -0.0597 0.7085 0.077 Uiso 1 1 calc R . .
C37 C 0.1597(4) 0.2280(3) 0.8367(2) 0.0338(10) Uani 1 1 d . . .
P1 P 0.6360(2) 0.18962(11) 0.59109(7) 0.0630(5) Uani 1 1 d . . .
F1 F 0.5421(6) 0.1624(4) 0.6373(3) 0.1320(17) Uani 1 1 d . . .
F2 F 0.6034(8) 0.1146(3) 0.5471(2) 0.152(2) Uani 1 1 d . . .
F3 F 0.7187(6) 0.1298(4) 0.6289(3) 0.1214(15) Uani 1 1 d . . .
F4 F 0.7352(6) 0.2062(5) 0.5412(3) 0.1320(17) Uani 1 1 d . . .
F5 F 0.6859(8) 0.2604(3) 0.6322(2) 0.152(2) Uani 1 1 d . . .
F6 F 0.5613(6) 0.2472(4) 0.5508(2) 0.1214(15) Uani 1 1 d . . .
C38A C 0.8175(6) 0.0130(6) 0.4871(4) 0.080(2) Uani 0.59(3) 1 d PD A 1
H38A H 0.7612 0.0578 0.4885 0.096 Uiso 0.59(3) 1 calc PR A 1
H38B H 0.8209 -0.0116 0.5302 0.096 Uiso 0.59(3) 1 calc PR A 1
Cl1A Cl 0.9458(8) 0.0550(5) 0.4704(5) 0.082(2) Uani 0.59(3) 1 d PD A 1
Cl2A Cl 0.7708(13) -0.0605(13) 0.4352(6) 0.150(5) Uani 0.59(3) 1 d P A 1
C38B C 0.8175(6) 0.0130(6) 0.4871(4) 0.080(2) Uani 0.41(3) 1 d PD A 2
H38C H 0.8171 0.0174 0.5341 0.096 Uiso 0.41(3) 1 calc PR A 2
H38D H 0.7555 0.0473 0.4701 0.096 Uiso 0.41(3) 1 calc PR A 2
Cl1B Cl 0.7980(11) -0.0862(7) 0.4654(18) 0.158(9) Uani 0.41(3) 1 d P A 2
Cl2B Cl 0.9478(12) 0.0482(12) 0.4570(12) 0.127(6) Uani 0.41(3) 1 d PD A 2

loop_
_atom_site_aniso_label
_atom_site_aniso_U_11
_atom_site_aniso_U_22
_atom_site_aniso_U_33
_atom_site_aniso_U_23
_atom_site_aniso_U_13
_atom_site_aniso_U_12
Cu1 0.0266(2) 0.0258(2) 0.0203(2) -0.0008(2) 0.0011(3) 0.0001(2)
N1 0.037(2) 0.026(2) 0.0257(19) -0.0017(15) 0.0094(16) 0.0000(17)
N2 0.033(2) 0.029(2) 0.0243(18) 0.0009(15) 0.0004(15) 0.0023(16)
N3 0.030(2) 0.0275(19) 0.0241(18) -0.0005(14) 0.0015(17) -0.0027(17)
O1 0.064(3) 0.078(3) 0.0214(17) 0.0064(18) -0.0111(16) 0.016(2)
C1 0.051(3) 0.038(3) 0.023(2) -0.004(2) 0.010(2) -0.011(2)
C2 0.055(4) 0.038(3) 0.020(2) 0.0065(19) 0.003(2) 0.003(2)
C3 0.049(3) 0.031(3) 0.023(2) 0.0012(18) -0.003(2) 0.008(2)
C4 0.042(3) 0.045(3) 0.024(2) -0.002(2) -0.005(2) 0.001(2)
C5 0.048(3) 0.029(2) 0.024(2) -0.0067(18) -0.002(2) -0.005(2)
C6 0.043(3) 0.036(3) 0.023(2) -0.004(2) 0.003(2) 0.000(2)
C7 0.037(3) 0.036(3) 0.037(3) -0.007(2) 0.015(2) -0.011(3)
C8 0.027(3) 0.036(3) 0.038(3) -0.007(2) 0.0095(19) -0.009(2)
C9 0.021(2) 0.037(2) 0.048(3) -0.011(2) 0.005(2) -0.007(2)
C10 0.034(3) 0.057(4) 0.040(3) -0.009(2) 0.006(2) -0.009(3)
C11 0.034(3) 0.071(4) 0.049(3) -0.022(3) -0.002(3) -0.008(3)
C12 0.032(3) 0.054(3) 0.054(3) -0.025(3) 0.011(3) -0.010(3)
C13 0.030(3) 0.038(3) 0.053(3) -0.009(2) 0.011(2) -0.006(2)
C14 0.035(3) 0.041(3) 0.046(3) -0.006(2) 0.001(2) -0.002(2)
C15 0.072(5) 0.125(7) 0.053(4) -0.038(5) -0.017(4) 0.008(5)
C16 0.044(3) 0.043(3) 0.067(4) -0.004(3) 0.015(4) -0.008(2)
C17 0.034(3) 0.035(3) 0.030(2) 0.0012(19) -0.0037(19) 0.007(2)
C18 0.026(2) 0.027(2) 0.032(2) -0.0003(19) -0.0014(19) 0.0071(19)
C19 0.033(3) 0.030(2) 0.029(2) 0.0029(19) 0.0053(19) 0.005(2)
C20 0.027(3) 0.035(3) 0.032(2) -0.003(2) -0.003(2) 0.003(2)
C21 0.036(3) 0.045(3) 0.033(2) 0.005(2) 0.003(2) 0.010(3)
C22 0.026(3) 0.043(3) 0.047(3) 0.002(2) 0.009(2) 0.000(2)
C23 0.020(2) 0.029(3) 0.046(3) 0.000(2) -0.0011(19) 0.0050(18)
C24 0.041(3) 0.031(3) 0.047(3) 0.001(2) 0.009(2) -0.010(2)
C25 0.061(4) 0.078(4) 0.030(3) 0.002(3) 0.011(3) 0.010(4)
C26 0.029(3) 0.047(3) 0.062(4) -0.010(3) -0.007(2) 0.001(3)
C27 0.026(2) 0.032(2) 0.032(2) -0.0062(18) 0.004(2) 0.001(2)
C28 0.028(3) 0.022(2) 0.037(2) -0.0004(18) 0.002(2) -0.006(2)
C29 0.032(3) 0.025(2) 0.034(2) 0.0012(18) 0.001(2) -0.001(2)
C30 0.053(3) 0.028(2) 0.031(2) -0.0017(19) 0.003(2) 0.000(2)
C31 0.067(4) 0.026(2) 0.038(3) 0.007(2) -0.015(3) -0.002(2)
C32 0.046(3) 0.026(3) 0.060(4) -0.003(2) -0.020(3) 0.000(2)
C33 0.034(3) 0.023(2) 0.050(3) -0.001(2) -0.006(2) -0.001(2)
C34 0.027(3) 0.036(3) 0.041(3) 0.003(2) 0.006(2) 0.005(2)
C35 0.124(7) 0.053(4) 0.042(4) 0.011(3) -0.019(4) 0.011(4)
C36 0.030(3) 0.043(3) 0.081(4) -0.018(3) 0.000(4) 0.001(2)
C37 0.029(3) 0.036(2) 0.036(3) 0.003(2) 0.0021(19) -0.002(2)
P1 0.1036(15) 0.0525(9) 0.0327(7) 0.0116(7) -0.0136(9) -0.0115(11)
F1 0.139(4) 0.173(5) 0.084(2) 0.053(3) 0.016(2) -0.012(3)
F2 0.317(7) 0.070(2) 0.069(2) 0.0015(18) -0.048(3) -0.046(3)
F3 0.158(4) 0.116(3) 0.090(3) 0.048(2) -0.026(3) 0.024(3)
F4 0.139(4) 0.173(5) 0.084(2) 0.053(3) 0.016(2) -0.012(3)
F5 0.317(7) 0.070(2) 0.069(2) 0.0015(18) -0.048(3) -0.046(3)
F6 0.158(4) 0.116(3) 0.090(3) 0.048(2) -0.026(3) 0.024(3)
C38A 0.068(5) 0.092(6) 0.080(5) 0.001(5) -0.003(4) 0.034(5)
Cl1A 0.099(5) 0.056(3) 0.092(4) -0.004(3) -0.032(3) -0.010(3)
Cl2A 0.106(7) 0.195(11) 0.148(7) -0.075(7) -0.020(4) -0.040(7)
C38B 0.068(5) 0.092(6) 0.080(5) 0.001(5) -0.003(4) 0.034(5)
Cl1B 0.083(6) 0.082(6) 0.31(2) -0.055(9) -0.055(9) -0.001(4)
Cl2B 0.073(7) 0.166(14) 0.142(11) 0.082(9) 0.010(7) -0.006(7)

loop_
_atom_type_symbol
_atom_type_description
_atom_type_scat_dispersion_real
_atom_type_scat_dispersion_imag
_atom_type_scat_source
C C 0.0033 0.0016 'International Tables Vol C Tables 4.2.6.8 and 6.1.1.4'
H H 0.0000 0.0000 'International Tables Vol C Tables 4.2.6.8 and 6.1.1.4'
N N 0.0061 0.0033 'International Tables Vol C Tables 4.2.6.8 and 6.1.1.4'
O O 0.0106 0.0060 'International Tables Vol C Tables 4.2.6.8 and 6.1.1.4'
Cu Cu 0.3201 1.2651 'International Tables Vol C Tables 4.2.6.8 and 6.1.1.4'
P P 0.1023 0.0942 'International Tables Vol C Tables 4.2.6.8 and 6.1.1.4'
F F 0.0171 0.0103 'International Tables Vol C Tables 4.2.6.8 and 6.1.1.4'
Cl Cl 0.1484 0.1585 'International Tables Vol C Tables 4.2.6.8 and 6.1.1.4'

loop_
_geom_angle_atom_site_label_1
_geom_angle_atom_site_label_2
_geom_angle_atom_site_label_3
_geom_angle
_geom_angle_site_symmetry_1
_geom_angle_site_symmetry_3
_geom_angle_publ_flag
C37 Cu1 N1 124.6(2) . . ?
C37 Cu1 N2 122.85(19) . . ?
N1 Cu1 N2 93.46(16) . . ?
C37 Cu1 N3 122.62(19) . . ?
N1 Cu1 N3 92.31(15) . . ?
N2 Cu1 N3 92.18(16) . . ?
C7 N1 C1 116.9(4) . . ?
C7 N1 Cu1 128.3(3) . . ?
C1 N1 Cu1 114.7(3) . . ?
C17 N2 C3 117.1(4) . . ?
C17 N2 Cu1 128.0(3) . . ?
C3 N2 Cu1 114.5(3) . . ?
C27 N3 C5 117.2(4) . . ?
C27 N3 Cu1 128.1(3) . . ?
C5 N3 Cu1 114.5(3) . . ?
N1 C1 C2 109.4(4) . . ?
N1 C1 C6 109.9(4) . . ?
C2 C1 C6 111.7(5) . . ?
N1 C1 H1 108.6 . . ?
C2 C1 H1 108.6 . . ?
C6 C1 H1 108.6 . . ?
C3 C2 C1 115.1(4) . . ?
C3 C2 H2A 108.5 . . ?
C1 C2 H2A 108.5 . . ?
C3 C2 H2B 108.5 . . ?
C1 C2 H2B 108.5 . . ?
H2A C2 H2B 107.5 . . ?
N2 C3 C2 109.8(4) . . ?
N2 C3 C4 110.7(4) . . ?
C2 C3 C4 110.8(4) . . ?
N2 C3 H3 108.5 . . ?
C2 C3 H3 108.5 . . ?
C4 C3 H3 108.5 . . ?
C5 C4 C3 114.8(4) . . ?
C5 C4 H4A 108.6 . . ?
C3 C4 H4A 108.6 . . ?
C5 C4 H4B 108.6 . . ?
C3 C4 H4B 108.6 . . ?
H4A C4 H4B 107.5 . . ?
N3 C5 C4 110.4(4) . . ?
N3 C5 C6 111.2(4) . . ?
C4 C5 C6 110.8(4) . . ?
N3 C5 H5 108.1 . . ?
C4 C5 H5 108.1 . . ?
C6 C5 H5 108.1 . . ?
C5 C6 C1 113.8(4) . . ?
C5 C6 H6A 108.8 . . ?
C1 C6 H6A 108.8 . . ?
C5 C6 H6B 108.8 . . ?
C1 C6 H6B 108.8 . . ?
H6A C6 H6B 107.7 . . ?
N1 C7 C8 123.0(4) . . ?
N1 C7 H7 118.5 . . ?
C8 C7 H7 118.5 . . ?
C9 C8 C13 121.0(5) . . ?
C9 C8 C7 121.2(4) . . ?
C13 C8 C7 117.8(5) . . ?
C10 C9 C8 118.6(5) . . ?
C10 C9 C14 118.7(5) . . ?
C8 C9 C14 122.7(4) . . ?
C11 C10 C9 122.0(6) . . ?
C11 C10 H10 119.0 . . ?
C9 C10 H10 119.0 . . ?
C10 C11 C12 118.6(5) . . ?
C10 C11 C15 121.3(7) . . ?
C12 C11 C15 120.2(6) . . ?
C13 C12 C11 121.2(5) . . ?
C13 C12 H12 119.4 . . ?
C11 C12 H12 119.4 . . ?
C12 C13 C8 118.5(5) . . ?
C12 C13 C16 120.5(5) . . ?
C8 C13 C16 120.9(5) . . ?
C9 C14 H14A 109.5 . . ?
C9 C14 H14B 109.5 . . ?
H14A C14 H14B 109.5 . . ?
C9 C14 H14C 109.5 . . ?
H14A C14 H14C 109.5 . . ?
H14B C14 H14C 109.5 . . ?
C11 C15 H15A 109.5 . . ?
C11 C15 H15B 109.5 . . ?
H15A C15 H15B 109.5 . . ?
C11 C15 H15C 109.5 . . ?
H15A C15 H15C 109.5 . . ?
H15B C15 H15C 109.5 . . ?
C13 C16 H16A 109.5 . . ?
C13 C16 H16B 109.5 . . ?
H16A C16 H16B 109.5 . . ?
C13 C16 H16C 109.5 . . ?
H16A C16 H16C 109.5 . . ?
H16B C16 H16C 109.5 . . ?
N2 C17 C18 123.6(4) . . ?
N2 C17 H17 118.2 . . ?
C18 C17 H17 118.2 . . ?
C23 C18 C19 120.5(4) . . ?
C23 C18 C17 116.7(4) . . ?
C19 C18 C17 122.8(4) . . ?
C20 C19 C18 118.1(4) . . ?
C20 C19 C24 119.0(5) . . ?
C18 C19 C24 122.8(4) . . ?
C21 C20 C19 122.0(5) . . ?
C21 C20 H20 119.0 . . ?
C19 C20 H20 119.0 . . ?
C22 C21 C20 118.7(5) . . ?
C22 C21 C25 121.2(5) . . ?
C20 C21 C25 120.1(5) . . ?
C21 C22 C23 122.7(5) . . ?
C21 C22 H22 118.6 . . ?
C23 C22 H22 118.6 . . ?
C18 C23 C22 117.9(5) . . ?
C18 C23 C26 121.2(5) . . ?
C22 C23 C26 120.9(5) . . ?
C19 C24 H24A 109.5 . . ?
C19 C24 H24B 109.5 . . ?
H24A C24 H24B 109.5 . . ?
C19 C24 H24C 109.5 . . ?
H24A C24 H24C 109.5 . . ?
H24B C24 H24C 109.5 . . ?
C21 C25 H25A 109.5 . . ?
C21 C25 H25B 109.5 . . ?
H25A C25 H25B 109.5 . . ?
C21 C25 H25C 109.5 . . ?
H25A C25 H25C 109.5 . . ?
H25B C25 H25C 109.5 . . ?
C23 C26 H26A 109.5 . . ?
C23 C26 H26B 109.5 . . ?
H26A C26 H26B 109.5 . . ?
C23 C26 H26C 109.5 . . ?
H26A C26 H26C 109.5 . . ?
H26B C26 H26C 109.5 . . ?
N3 C27 C28 124.3(4) . . ?
N3 C27 H27 117.9 . . ?
C28 C27 H27 117.9 . . ?
C33 C28 C29 120.1(5) . . ?
C33 C28 C27 117.8(5) . . ?
C29 C28 C27 122.0(5) . . ?
C28 C29 C30 117.9(5) . . ?
C28 C29 C34 124.3(4) . . ?
C30 C29 C34 117.7(4) . . ?
C31 C30 C29 122.6(5) . . ?
C31 C30 H30 118.7 . . ?
C29 C30 H30 118.7 . . ?
C32 C31 C30 117.9(5) . . ?
C32 C31 C35 122.8(6) . . ?
C30 C31 C35 119.3(6) . . ?
C31 C32 C33 121.9(5) . . ?
C31 C32 H32 119.1 . . ?
C33 C32 H32 119.1 . . ?
C32 C33 C28 119.6(5) . . ?
C32 C33 C36 120.1(5) . . ?
C28 C33 C36 120.3(5) . . ?
C29 C34 H34A 109.5 . . ?
C29 C34 H34B 109.5 . . ?
H34A C34 H34B 109.5 . . ?
C29 C34 H34C 109.5 . . ?
H34A C34 H34C 109.5 . . ?
H34B C34 H34C 109.5 . . ?
C31 C35 H35A 109.5 . . ?
C31 C35 H35B 109.5 . . ?
H35A C35 H35B 109.5 . . ?
C31 C35 H35C 109.5 . . ?
H35A C35 H35C 109.5 . . ?
H35B C35 H35C 109.5 . . ?
C33 C36 H36A 109.5 . . ?
C33 C36 H36B 109.5 . . ?
H36A C36 H36B 109.5 . . ?
C33 C36 H36C 109.5 . . ?
H36A C36 H36C 109.5 . . ?
H36B C36 H36C 109.5 . . ?
O1 C37 Cu1 177.5(5) . . ?
F6 P1 F1 96.0(4) . . ?
F6 P1 F5 94.2(4) . . ?
F1 P1 F5 98.0(4) . . ?
F6 P1 F2 90.4(3) . . ?
F1 P1 F2 88.2(4) . . ?
F5 P1 F2 171.8(5) . . ?
F6 P1 F3 176.3(4) . . ?
F1 P1 F3 87.5(3) . . ?
F5 P1 F3 86.6(3) . . ?
F2 P1 F3 88.3(4) . . ?
F6 P1 F4 87.7(3) . . ?
F1 P1 F4 173.0(4) . . ?
F5 P1 F4 87.6(4) . . ?
F2 P1 F4 85.8(4) . . ?
F3 P1 F4 88.7(4) . . ?
Cl1A C38A Cl2A 116.0(7) . . ?
Cl1A C38A H38A 108.3 . . ?
Cl2A C38A H38A 108.3 . . ?
Cl1A C38A H38B 108.3 . . ?
Cl2A C38A H38B 108.3 . . ?
H38A C38A H38B 107.4 . . ?

loop_
_geom_bond_atom_site_label_1
_geom_bond_atom_site_label_2
_geom_bond_distance
_geom_bond_site_symmetry_2
_geom_bond_publ_flag
Cu1 C37 1.810(5) . ?
Cu1 N1 2.039(4) . ?
Cu1 N2 2.040(4) . ?
Cu1 N3 2.056(4) . ?
N1 C7 1.271(7) . ?
N1 C1 1.477(6) . ?
N2 C17 1.291(6) . ?
N2 C3 1.466(6) . ?
N3 C27 1.273(6) . ?
N3 C5 1.463(6) . ?
O1 C37 1.127(5) . ?
C1 C2 1.528(8) . ?
C1 C6 1.535(7) . ?
C1 H1 1.0000 . ?
C2 C3 1.520(7) . ?
C2 H2A 0.9900 . ?
C2 H2B 0.9900 . ?
C3 C4 1.532(7) . ?
C3 H3 1.0000 . ?
C4 C5 1.516(7) . ?
C4 H4A 0.9900 . ?
C4 H4B 0.9900 . ?
C5 C6 1.528(7) . ?
C5 H5 1.0000 . ?
C6 H6A 0.9900 . ?
C6 H6B 0.9900 . ?
C7 C8 1.481(7) . ?
C7 H7 0.9500 . ?
C8 C9 1.396(7) . ?
C8 C13 1.400(7) . ?
C9 C10 1.389(7) . ?
C9 C14 1.513(7) . ?
C10 C11 1.382(8) . ?
C10 H10 0.9500 . ?
C11 C12 1.397(9) . ?
C11 C15 1.508(8) . ?
C12 C13 1.395(8) . ?
C12 H12 0.9500 . ?
C13 C16 1.520(8) . ?
C14 H14A 0.9800 . ?
C14 H14B 0.9800 . ?
C14 H14C 0.9800 . ?
C15 H15A 0.9800 . ?
C15 H15B 0.9800 . ?
C15 H15C 0.9800 . ?
C16 H16A 0.9800 . ?
C16 H16B 0.9800 . ?
C16 H16C 0.9800 . ?
C17 C18 1.478(7) . ?
C17 H17 0.9500 . ?
C18 C23 1.399(7) . ?
C18 C19 1.414(7) . ?
C19 C20 1.398(6) . ?
C19 C24 1.499(7) . ?
C20 C21 1.378(7) . ?
C20 H20 0.9500 . ?
C21 C22 1.364(8) . ?
C21 C25 1.514(7) . ?
C22 C23 1.402(7) . ?
C22 H22 0.9500 . ?
C23 C26 1.507(7) . ?
C24 H24A 0.9800 . ?
C24 H24B 0.9800 . ?
C24 H24C 0.9800 . ?
C25 H25A 0.9800 . ?
C25 H25B 0.9800 . ?
C25 H25C 0.9800 . ?
C26 H26A 0.9800 . ?
C26 H26B 0.9800 . ?
C26 H26C 0.9800 . ?
C27 C28 1.483(7) . ?
C27 H27 0.9500 . ?
C28 C33 1.396(7) . ?
C28 C29 1.399(7) . ?
C29 C30 1.402(7) . ?
C29 C34 1.508(7) . ?
C30 C31 1.381(8) . ?
C30 H30 0.9500 . ?
C31 C32 1.380(9) . ?
C31 C35 1.521(8) . ?
C32 C33 1.384(8) . ?
C32 H32 0.9500 . ?
C33 C36 1.512(8) . ?
C34 H34A 0.9800 . ?
C34 H34B 0.9800 . ?
C34 H34C 0.9800 . ?
C35 H35A 0.9800 . ?
C35 H35B 0.9800 . ?
C35 H35C 0.9800 . ?
C36 H36A 0.9800 . ?
C36 H36B 0.9800 . ?
C36 H36C 0.9800 . ?
P1 F6 1.541(5) . ?
P1 F1 1.542(6) . ?
P1 F5 1.555(5) . ?
P1 F2 1.577(5) . ?
P1 F3 1.594(5) . ?
P1 F4 1.598(6) . ?
C38A Cl1A 1.704(11) . ?
C38A Cl2A 1.708(13) . ?
C38A H38A 0.9900 . ?
C38A H38B 0.9900 . ?

loop_
_geom_torsion_atom_site_label_1
_geom_torsion_atom_site_label_2
_geom_torsion_atom_site_label_3
_geom_torsion_atom_site_label_4
_geom_torsion
_geom_torsion_site_symmetry_1
_geom_torsion_site_symmetry_2
_geom_torsion_site_symmetry_3
_geom_torsion_site_symmetry_4
_geom_torsion_publ_flag
C37 Cu1 N1 C7 -1.2(5) . . . . ?
N2 Cu1 N1 C7 133.4(4) . . . . ?
N3 Cu1 N1 C7 -134.3(4) . . . . ?
C37 Cu1 N1 C1 -179.7(3) . . . . ?
N2 Cu1 N1 C1 -45.2(3) . . . . ?
N3 Cu1 N1 C1 47.2(3) . . . . ?
C37 Cu1 N2 C17 -6.5(5) . . . . ?
N1 Cu1 N2 C17 -142.3(4) . . . . ?
N3 Cu1 N2 C17 125.3(4) . . . . ?
C37 Cu1 N2 C3 -178.9(3) . . . . ?
N1 Cu1 N2 C3 45.4(3) . . . . ?
N3 Cu1 N2 C3 -47.1(3) . . . . ?
C37 Cu1 N3 C27 -6.8(5) . . . . ?
N1 Cu1 N3 C27 127.6(5) . . . . ?
N2 Cu1 N3 C27 -138.8(5) . . . . ?
C37 Cu1 N3 C5 179.3(3) . . . . ?
N1 Cu1 N3 C5 -46.2(4) . . . . ?
N2 Cu1 N3 C5 47.3(4) . . . . ?
C7 N1 C1 C2 -118.5(5) . . . . ?
Cu1 N1 C1 C2 60.2(4) . . . . ?
C7 N1 C1 C6 118.5(5) . . . . ?
Cu1 N1 C1 C6 -62.8(5) . . . . ?
N1 C1 C2 C3 -72.7(5) . . . . ?
C6 C1 C2 C3 49.2(5) . . . . ?
C17 N2 C3 C2 125.7(5) . . . . ?
Cu1 N2 C3 C2 -61.1(4) . . . . ?
C17 N2 C3 C4 -111.7(5) . . . . ?
Cu1 N2 C3 C4 61.5(5) . . . . ?
C1 C2 C3 N2 73.4(5) . . . . ?
C1 C2 C3 C4 -49.2(5) . . . . ?
N2 C3 C4 C5 -70.8(6) . . . . ?
C2 C3 C4 C5 51.2(5) . . . . ?
C27 N3 C5 C4 123.5(5) . . . . ?
Cu1 N3 C5 C4 -62.0(5) . . . . ?
C27 N3 C5 C6 -113.1(5) . . . . ?
Cu1 N3 C5 C6 61.5(5) . . . . ?
C3 C4 C5 N3 71.0(5) . . . . ?
C3 C4 C5 C6 -52.6(5) . . . . ?
N3 C5 C6 C1 -71.6(5) . . . . ?
C4 C5 C6 C1 51.6(5) . . . . ?
N1 C1 C6 C5 71.6(6) . . . . ?
C2 C1 C6 C5 -50.0(5) . . . . ?
C1 N1 C7 C8 176.8(5) . . . . ?
Cu1 N1 C7 C8 -1.7(7) . . . . ?
N1 C7 C8 C9 70.6(7) . . . . ?
N1 C7 C8 C13 -110.4(6) . . . . ?
C13 C8 C9 C10 0.5(7) . . . . ?
C7 C8 C9 C10 179.4(4) . . . . ?
C13 C8 C9 C14 -178.1(5) . . . . ?
C7 C8 C9 C14 0.9(7) . . . . ?
C8 C9 C10 C11 0.3(8) . . . . ?
C14 C9 C10 C11 178.8(5) . . . . ?
C9 C10 C11 C12 1.2(8) . . . . ?
C9 C10 C11 C15 179.9(6) . . . . ?
C10 C11 C12 C13 -3.4(8) . . . . ?
C15 C11 C12 C13 177.8(6) . . . . ?
C11 C12 C13 C8 4.1(8) . . . . ?
C11 C12 C13 C16 -178.2(5) . . . . ?
C9 C8 C13 C12 -2.6(7) . . . . ?
C7 C8 C13 C12 178.4(5) . . . . ?
C9 C8 C13 C16 179.7(5) . . . . ?
C7 C8 C13 C16 0.7(7) . . . . ?
C3 N2 C17 C18 -178.3(4) . . . . ?
Cu1 N2 C17 C18 9.5(7) . . . . ?
N2 C17 C18 C23 -122.9(5) . . . . ?
N2 C17 C18 C19 59.4(7) . . . . ?
C23 C18 C19 C20 -0.2(7) . . . . ?
C17 C18 C19 C20 177.4(4) . . . . ?
C23 C18 C19 C24 -177.2(4) . . . . ?
C17 C18 C19 C24 0.3(7) . . . . ?
C18 C19 C20 C21 0.4(7) . . . . ?
C24 C19 C20 C21 177.6(5) . . . . ?
C19 C20 C21 C22 -0.8(7) . . . . ?
C19 C20 C21 C25 178.9(5) . . . . ?
C20 C21 C22 C23 0.8(8) . . . . ?
C25 C21 C22 C23 -178.8(5) . . . . ?
C19 C18 C23 C22 0.2(7) . . . . ?
C17 C18 C23 C22 -177.5(4) . . . . ?
C19 C18 C23 C26 178.9(5) . . . . ?
C17 C18 C23 C26 1.2(7) . . . . ?
C21 C22 C23 C18 -0.6(7) . . . . ?
C21 C22 C23 C26 -179.3(5) . . . . ?
C5 N3 C27 C28 -178.5(5) . . . . ?
Cu1 N3 C27 C28 7.8(8) . . . . ?
N3 C27 C28 C33 -121.7(5) . . . . ?
N3 C27 C28 C29 61.3(8) . . . . ?
C33 C28 C29 C30 -0.4(7) . . . . ?
C27 C28 C29 C30 176.5(4) . . . . ?
C33 C28 C29 C34 -177.0(4) . . . . ?
C27 C28 C29 C34 0.0(7) . . . . ?
C28 C29 C30 C31 1.9(7) . . . . ?
C34 C29 C30 C31 178.7(5) . . . . ?
C29 C30 C31 C32 -1.6(8) . . . . ?
C29 C30 C31 C35 -178.6(5) . . . . ?
C30 C31 C32 C33 -0.2(8) . . . . ?
C35 C31 C32 C33 176.6(6) . . . . ?
C31 C32 C33 C28 1.6(8) . . . . ?
C31 C32 C33 C36 -177.3(5) . . . . ?
C29 C28 C33 C32 -1.3(7) . . . . ?
C27 C28 C33 C32 -178.4(4) . . . . ?
C29 C28 C33 C36 177.6(4) . . . . ?
C27 C28 C33 C36 0.6(7) . . . . ?
N1 Cu1 C37 O1 116(12) . . . . ?
N2 Cu1 C37 O1 -6(12) . . . . ?
N3 Cu1 C37 O1 -124(12) . . . . ?
